data_4332585
loop_
_publ_author_name
'Rood, Jeffrey A.'
'Noll, Bruce C.'
'Henderson, Kenneth W.'

_publ_section_title
;
 Synthesis, Structural Characterization, Gas Sorption and Guest-Exchange
 Studies of the Lightweight, Porous Metal&#x2212;Organic Framework
 \a-[Mg3(O2CH)6]
;
_journal_issue 14
_journal_name_full 'Inorganic Chemistry'
_journal_page_first 5521
_journal_page_last 5528
_journal_paper_doi 10.1021/ic060543v
_journal_volume 45
_journal_year 2006
_chemical_compound_source Synthesized
_chemical_formula_moiety 'C6 H6 Mg3 O12, C2 H6 O1'
_chemical_formula_sum 'C8 H12 Mg3 O13'
_chemical_formula_weight 389.11
_space_group_IT_number 14
_symmetry_cell_setting monoclinic
_symmetry_Int_Tables_number 14
_symmetry_space_group_name_Hall '-P 2yn'
_symmetry_space_group_name_H-M 'P 1 21/n 1'
_atom_sites_solution_hydrogens geom
_atom_sites_solution_primary direct
_atom_sites_solution_secondary difmap
_audit_creation_method SHELXL-97
_cell_angle_alpha 90.00
_cell_angle_beta 91.662(1)
_cell_angle_gamma 90.00
_cell_formula_units_Z 4
_cell_length_a 11.2962(3)
_cell_length_b 9.8184(3)
_cell_length_c 14.5847(4)
_cell_measurement_reflns_used 6891
_cell_measurement_temperature 100(2)
_cell_measurement_theta_max 27.5390
_cell_measurement_theta_min 2.5010
_cell_volume 1616.92(8)
_computing_cell_refinement 'APEX2/SAINT (Bruker, 2004)'
_computing_data_collection 'APEX2 (Bruker, 2004)'
_computing_data_reduction 'SAINT/XPREP (Bruker, 2004; Sheldrick, 2003)'
_computing_molecular_graphics 'XP (Sheldrick, 1998)'
_computing_publication_material 'XCIF (Sheldrick, 2001)/enCIFer (CCDC, 2004)'
_computing_structure_refinement 'XL (Sheldrick, 2001)'
_computing_structure_solution 'XS (Sheldrick, 2001)'
_diffrn_ambient_temperature 100(2)
_diffrn_detector_area_resol_mean 8.33
_diffrn_measured_fraction_theta_full 0.997
_diffrn_measured_fraction_theta_max 0.997
_diffrn_measurement_device_type 'Bruker X8 - ApexII CCD Diffractomter'
_diffrn_measurement_method '\f and \w scans'
_diffrn_radiation_monochromator graphite
_diffrn_radiation_probe x-ray
_diffrn_radiation_type MoK\a
_diffrn_radiation_wavelength 0.71073
_diffrn_reflns_av_R_equivalents 0.0294
_diffrn_reflns_av_sigmaI/netI 0.0159
_diffrn_reflns_limit_h_max 14
_diffrn_reflns_limit_h_min -14
_diffrn_reflns_limit_k_max 12
_diffrn_reflns_limit_k_min -12
_diffrn_reflns_limit_l_max 18
_diffrn_reflns_limit_l_min -18
_diffrn_reflns_number 39296
_diffrn_reflns_theta_full 27.55
_diffrn_reflns_theta_max 27.55
_diffrn_reflns_theta_min 2.25
_diffrn_source 'fine-focus sealed tube'
_diffrn_source_type 'Siemens KFFMO2K-90'
_exptl_absorpt_coefficient_mu 0.252
_exptl_absorpt_correction_T_max 0.97
_exptl_absorpt_correction_T_min 0.96
_exptl_absorpt_correction_type multi-scan
_exptl_absorpt_process_details
;Blessing, R.H. (1995) Acta Cryst. A51, 33-38.

Sheldrick, G.M. (2004) SADABS, University of G\:ottingen, Germany
;
_exptl_crystal_colour colorless
_exptl_crystal_density_diffrn 1.598
_exptl_crystal_density_method 'not measured'
_exptl_crystal_description parallelepiped
_exptl_crystal_F_000 800
_exptl_crystal_recrystallization_method 'From reaction at 110 \%C in DMF'
_exptl_crystal_size_max 0.15
_exptl_crystal_size_mid 0.13
_exptl_crystal_size_min 0.13
_refine_diff_density_max 0.530
_refine_diff_density_min -0.334
_refine_diff_density_rms 0.076
_refine_ls_extinction_method none
_refine_ls_goodness_of_fit_ref 1.295
_refine_ls_hydrogen_treatment constr
_refine_ls_matrix_type full
_refine_ls_number_parameters 252
_refine_ls_number_reflns 3724
_refine_ls_number_restraints 0
_refine_ls_restrained_S_all 1.295
_refine_ls_R_factor_all 0.0444
_refine_ls_R_factor_gt 0.0411
_refine_ls_shift/su_max 0.000
_refine_ls_shift/su_mean 0.000
_refine_ls_structure_factor_coef Fsqd
_refine_ls_weighting_details 'calc w=1/[\s^2^(Fo^2^)+(0.0158P)^2^+3.6814P] where P=(Fo^2^+2Fc^2^)/3'
_refine_ls_weighting_scheme calc
_refine_ls_wR_factor_gt 0.1033
_refine_ls_wR_factor_ref 0.1044
_reflns_number_gt 3476
_reflns_number_total 3724
_reflns_threshold_expression >2sigma(I)
_cod_data_source_file ic060543vsup7.cif
_cod_data_source_block jr31_0m
_cod_original_sg_symbol_H-M 'P 21/n'
_cod_database_code 4332585

loop_
_symmetry_equiv_pos_as_xyz
'x, y, z'
'-x+1/2, y+1/2, -z+1/2'
'-x, -y, -z'
'x-1/2, -y-1/2, z-1/2'

loop_
_atom_site_label
_atom_site_type_symbol
_atom_site_fract_x
_atom_site_fract_y
_atom_site_fract_z
_atom_site_U_iso_or_equiv
_atom_site_adp_type
_atom_site_occupancy
_atom_site_symmetry_multiplicity
_atom_site_calc_flag
_atom_site_refinement_flags
_atom_site_disorder_assembly
_atom_site_disorder_group
Mg1 Mg 0.25645(6) 0.42040(8) 0.63511(5) 0.00794(16) Uani 1 1 d . . .
Mg2 Mg 0.0000 0.5000 0.5000 0.0096(2) Uani 1 2 d S . .
Mg3 Mg 0.25983(7) 0.11114(8) 0.69074(5) 0.00862(17) Uani 1 1 d . . .
Mg4 Mg 0.5000 0.5000 0.5000 0.0104(2) Uani 1 2 d S . .
O1 O 0.13082(14) 0.50634(16) 0.71920(11) 0.0098(3) Uani 1 1 d . . .
O2 O -0.03784(14) 0.50513(19) 0.63663(12) 0.0144(4) Uani 1 1 d . . .
O3 O 0.15593(14) 0.24386(16) 0.61252(11) 0.0098(3) Uani 1 1 d . . .
O4 O 0.01707(15) 0.29308(17) 0.50534(12) 0.0135(3) Uani 1 1 d . . .
O5 O 0.39925(14) 0.34790(17) 0.56356(11) 0.0105(3) Uani 1 1 d . . .
O6 O 0.38827(14) 0.12614(17) 0.59736(11) 0.0123(3) Uani 1 1 d . . .
O7 O 0.30816(14) 0.29929(16) 0.74703(11) 0.0099(3) Uani 1 1 d . . .
O8 O 0.18610(15) -0.05777(17) 0.63357(11) 0.0127(3) Uani 1 1 d . . .
O9 O 0.18394(14) 0.52563(17) 0.52526(11) 0.0101(3) Uani 1 1 d . . .
O10 O 0.34929(15) 0.60325(18) 0.46306(12) 0.0153(4) Uani 1 1 d . . .
O11 O 0.34969(14) 0.58114(16) 0.69622(11) 0.0101(3) Uani 1 1 d . . .
O12 O 0.51512(15) 0.61074(19) 0.61867(12) 0.0167(4) Uani 1 1 d . . .
C1 C 0.0194(2) 0.5205(2) 0.70920(16) 0.0125(5) Uani 1 1 d . . .
H1 H -0.0233 0.5450 0.7619 0.015 Uiso 1 1 calc R . .
C2 C 0.0734(2) 0.2126(2) 0.55455(16) 0.0124(5) Uani 1 1 d . . .
H2 H 0.0536 0.1188 0.5489 0.015 Uiso 1 1 calc R . .
C3 C 0.4313(2) 0.2239(2) 0.55692(16) 0.0119(4) Uani 1 1 d . . .
H3 H 0.4942 0.2049 0.5170 0.014 Uiso 1 1 calc R . .
C4 C 0.1703(2) -0.1707(2) 0.66921(16) 0.0111(4) Uani 1 1 d . . .
H4 H 0.1393 -0.2410 0.6307 0.013 Uiso 1 1 calc R . .
C5 C 0.2407(2) 0.5998(2) 0.46975(16) 0.0120(4) Uani 1 1 d . . .
H5 H 0.1953 0.6574 0.4300 0.014 Uiso 1 1 calc R . .
C6 C 0.4501(2) 0.6352(2) 0.68333(16) 0.0132(5) Uani 1 1 d . . .
H6 H 0.4776 0.7001 0.7273 0.016 Uiso 1 1 calc R . .
O1S O 0.8507(5) 0.7668(8) 0.7846(4) 0.062(2) Uani 0.511(6) 1 d P A 1
H1S H 0.7829 0.7337 0.7908 0.093 Uiso 0.511(6) 1 calc PR A 1
C1S C 0.8490(14) 0.8580(16) 0.7077(7) 0.085(4) Uani 0.511(6) 1 d P A 1
H1S1 H 0.8960 0.9398 0.7248 0.102 Uiso 0.511(6) 1 calc PR A 1
H1S2 H 0.8890 0.8129 0.6564 0.102 Uiso 0.511(6) 1 calc PR A 1
C2S C 0.7572(19) 0.893(3) 0.6820(16) 0.165(12) Uani 0.511(6) 1 d P A 1
H2S1 H 0.7065 0.8129 0.6715 0.248 Uiso 0.511(6) 1 calc PR A 1
H2S2 H 0.7645 0.9431 0.6245 0.248 Uiso 0.511(6) 1 calc PR A 1
H2S3 H 0.7220 0.9518 0.7280 0.248 Uiso 0.511(6) 1 calc PR A 1
O1X O 0.8516(6) 1.1167(7) 0.6654(4) 0.059(2) Uani 0.489(6) 1 d P A 2
H1X H 0.8049 1.1541 0.7015 0.089 Uiso 0.489(6) 1 calc PR A 2
C1X C 0.8386(15) 0.9724(19) 0.6705(16) 0.124(7) Uani 0.489(6) 1 d P A 2
H1X1 H 0.9154 0.9352 0.6511 0.148 Uiso 0.489(6) 1 calc PR A 2
H1X2 H 0.8343 0.9521 0.7368 0.148 Uiso 0.489(6) 1 calc PR A 2
C2X C 0.7526(12) 0.889(4) 0.6281(12) 0.22(2) Uani 0.489(6) 1 d P A 2
H2X1 H 0.6758 0.9052 0.6559 0.334 Uiso 0.489(6) 1 calc PR A 2
H2X2 H 0.7749 0.7933 0.6363 0.334 Uiso 0.489(6) 1 calc PR A 2
H2X3 H 0.7467 0.9103 0.5625 0.334 Uiso 0.489(6) 1 calc PR A 2

loop_
_atom_site_aniso_label
_atom_site_aniso_U_11
_atom_site_aniso_U_22
_atom_site_aniso_U_33
_atom_site_aniso_U_23
_atom_site_aniso_U_13
_atom_site_aniso_U_12
Mg1 0.0075(3) 0.0079(4) 0.0084(4) 0.0002(3) -0.0001(3) -0.0001(3)
Mg2 0.0073(5) 0.0114(5) 0.0098(5) 0.0003(4) -0.0016(4) 0.0001(4)
Mg3 0.0100(4) 0.0079(4) 0.0080(4) 0.0004(3) 0.0000(3) 0.0000(3)
Mg4 0.0089(5) 0.0106(5) 0.0118(5) 0.0017(4) 0.0028(4) -0.0005(4)
O1 0.0095(7) 0.0101(8) 0.0099(8) -0.0011(6) 0.0000(6) -0.0003(6)
O2 0.0101(8) 0.0215(9) 0.0116(8) -0.0010(7) -0.0014(6) -0.0003(7)
O3 0.0095(7) 0.0097(8) 0.0101(8) 0.0005(6) -0.0012(6) -0.0011(6)
O4 0.0130(8) 0.0122(8) 0.0150(8) 0.0004(7) -0.0043(6) 0.0013(6)
O5 0.0095(7) 0.0098(8) 0.0124(8) 0.0006(6) 0.0025(6) 0.0001(6)
O6 0.0137(8) 0.0103(8) 0.0129(8) 0.0014(6) 0.0022(6) 0.0010(6)
O7 0.0113(7) 0.0085(7) 0.0099(8) 0.0002(6) -0.0016(6) -0.0005(6)
O8 0.0167(8) 0.0106(8) 0.0108(8) 0.0007(6) -0.0016(6) -0.0019(6)
O9 0.0086(7) 0.0123(8) 0.0094(7) 0.0020(6) -0.0012(6) -0.0003(6)
O10 0.0098(8) 0.0156(9) 0.0207(9) 0.0035(7) 0.0043(7) 0.0000(7)
O11 0.0092(7) 0.0097(8) 0.0116(8) -0.0007(6) 0.0010(6) -0.0006(6)
O12 0.0146(8) 0.0190(9) 0.0169(9) -0.0033(7) 0.0070(7) -0.0046(7)
C1 0.0113(10) 0.0141(11) 0.0124(11) -0.0006(9) 0.0020(8) 0.0002(9)
C2 0.0120(11) 0.0113(11) 0.0138(11) 0.0001(9) -0.0019(9) -0.0015(9)
C3 0.0098(10) 0.0133(11) 0.0129(11) -0.0004(9) 0.0029(8) 0.0009(9)
C4 0.0129(11) 0.0105(11) 0.0097(11) -0.0017(8) -0.0008(8) 0.0007(9)
C5 0.0124(11) 0.0129(11) 0.0107(11) 0.0017(9) -0.0003(8) -0.0007(9)
C6 0.0140(11) 0.0134(11) 0.0123(11) -0.0021(9) 0.0010(9) -0.0039(9)
O1S 0.054(4) 0.089(5) 0.043(3) -0.026(3) -0.003(3) 0.019(3)
C1S 0.112(11) 0.106(10) 0.038(5) 0.003(6) 0.001(6) -0.048(9)
C2S 0.109(15) 0.26(3) 0.131(18) 0.049(19) 0.079(16) 0.054(19)
O1X 0.055(4) 0.078(5) 0.045(4) 0.009(3) 0.006(3) -0.015(3)
C1X 0.092(11) 0.106(13) 0.175(19) -0.056(13) 0.034(12) -0.023(10)
C2X 0.036(6) 0.54(6) 0.090(12) -0.16(2) 0.033(7) -0.043(14)

loop_
_atom_type_symbol
_atom_type_description
_atom_type_scat_dispersion_real
_atom_type_scat_dispersion_imag
_atom_type_scat_source
C C 0.0033 0.0016 'International Tables Vol C Tables 4.2.6.8 and 6.1.1.4'
H H 0.0000 0.0000 'International Tables Vol C Tables 4.2.6.8 and 6.1.1.4'
O O 0.0106 0.0060 'International Tables Vol C Tables 4.2.6.8 and 6.1.1.4'
Mg Mg 0.0486 0.0363 'International Tables Vol C Tables 4.2.6.8 and 6.1.1.4'

loop_
_geom_angle_atom_site_label_1
_geom_angle_atom_site_label_2
_geom_angle_atom_site_label_3
_geom_angle
_geom_angle_site_symmetry_1
_geom_angle_site_symmetry_3
O9 Mg1 O5 94.50(7) . .
O9 Mg1 O1 89.56(7) . .
O5 Mg1 O1 171.89(7) . .
O9 Mg1 O11 97.91(7) . .
O5 Mg1 O11 94.84(7) . .
O1 Mg1 O11 77.62(7) . .
O9 Mg1 O7 172.19(7) . .
O5 Mg1 O7 89.65(7) . .
O1 Mg1 O7 87.15(7) . .
O11 Mg1 O7 88.31(7) . .
O9 Mg1 O3 95.25(7) . .
O5 Mg1 O3 93.61(7) . .
O1 Mg1 O3 93.01(7) . .
O11 Mg1 O3 163.74(7) . .
O7 Mg1 O3 77.86(7) . .
O9 Mg1 Mg3 133.48(6) . .
O5 Mg1 Mg3 78.13(5) . .
O1 Mg1 Mg3 104.06(5) . .
O11 Mg1 Mg3 128.26(6) . .
O7 Mg1 Mg3 41.18(5) . .
O3 Mg1 Mg3 40.80(5) . .
O9 Mg1 Mg3 107.26(6) . 2_556
O5 Mg1 Mg3 132.17(6) . 2_556
O1 Mg1 Mg3 39.72(5) . 2_556
O11 Mg1 Mg3 41.31(5) . 2_556
O7 Mg1 Mg3 74.41(5) . 2_556
O3 Mg1 Mg3 124.92(5) . 2_556
Mg3 Mg1 Mg3 111.41(2) . 2_556
O9 Mg1 Mg4 75.66(5) . .
O5 Mg1 Mg4 33.03(5) . .
O1 Mg1 Mg4 142.91(5) . .
O11 Mg1 Mg4 71.18(5) . .
O7 Mg1 Mg4 111.01(5) . .
O3 Mg1 Mg4 121.69(5) . .
Mg3 Mg1 Mg4 110.82(3) . .
Mg3 Mg1 Mg4 112.49(3) 2_556 .
O9 Mg1 Mg2 32.35(5) . .
O5 Mg1 Mg2 115.56(5) . .
O1 Mg1 Mg2 71.20(5) . .
O11 Mg1 Mg2 117.77(5) . .
O7 Mg1 Mg2 139.97(5) . .
O3 Mg1 Mg2 70.37(5) . .
Mg3 Mg1 Mg2 111.12(3) . .
Mg3 Mg1 Mg2 104.49(2) 2_556 .
Mg4 Mg1 Mg2 106.23(2) . .
O4 Mg2 O4 180.0 3_566 .
O4 Mg2 O2 89.46(7) 3_566 .
O4 Mg2 O2 90.54(7) . .
O4 Mg2 O2 89.46(7) . 3_566
O2 Mg2 O2 180.0 . 3_566
O4 Mg2 O9 88.82(6) . 3_566
O2 Mg2 O9 86.61(6) . 3_566
O4 Mg2 O9 88.82(6) 3_566 .
O4 Mg2 O9 91.18(6) . .
O2 Mg2 O9 93.39(6) . .
O2 Mg2 O9 86.60(6) 3_566 .
O9 Mg2 O9 180.0 3_566 .
O4 Mg2 Mg1 108.39(5) . 3_566
O2 Mg2 Mg1 110.18(5) . 3_566
O9 Mg2 Mg1 148.65(4) . 3_566
O4 Mg2 Mg1 108.39(5) 3_566 .
O4 Mg2 Mg1 71.61(5) . .
O2 Mg2 Mg1 69.82(5) . .
O2 Mg2 Mg1 110.17(5) 3_566 .
O9 Mg2 Mg1 148.65(4) 3_566 .
O9 Mg2 Mg1 31.35(4) . .
Mg1 Mg2 Mg1 180.0 3_566 .
O6 Mg3 O8 94.41(7) . .
O6 Mg3 O1 92.13(7) . 2_546
O8 Mg3 O1 94.91(7) . 2_546
O6 Mg3 O3 89.39(7) . .
O8 Mg3 O3 93.94(7) . .
O1 Mg3 O3 170.87(8) 2_546 .
O6 Mg3 O7 90.90(7) . .
O8 Mg3 O7 170.58(8) . .
O1 Mg3 O7 92.65(7) 2_546 .
O3 Mg3 O7 78.33(7) . .
O6 Mg3 O11 169.67(8) . 2_546
O8 Mg3 O11 87.93(7) . 2_546
O3 Mg3 O11 100.50(7) . 2_546
O7 Mg3 O11 88.22(7) . 2_546
O6 Mg3 Mg1 76.09(5) . .
O8 Mg3 Mg1 133.10(6) . .
O1 Mg3 Mg1 130.68(6) 2_546 .
O3 Mg3 Mg1 41.27(5) . .
O7 Mg3 Mg1 41.21(5) . .
O11 Mg3 Mg1 109.48(5) 2_546 .
O6 Mg3 Mg1 129.97(6) . 2_546
O8 Mg3 Mg1 79.22(5) . 2_546
O3 Mg3 Mg1 140.19(6) . 2_546
O7 Mg3 Mg1 103.22(5) . 2_546
Mg1 Mg3 Mg1 141.10(3) . 2_546
O10 Mg4 O10 180.00(8) 3_666 .
O10 Mg4 O12 89.55(7) 3_666 .
O10 Mg4 O12 90.45(7) . .
O10 Mg4 O12 89.55(7) . 3_666
O12 Mg4 O12 179.999(1) . 3_666
O10 Mg4 O5 89.36(6) 3_666 .
O10 Mg4 O5 90.64(6) . .
O12 Mg4 O5 92.14(7) . .
O12 Mg4 O5 87.86(7) 3_666 .
O10 Mg4 O5 89.36(6) . 3_666
O12 Mg4 O5 87.86(7) . 3_666
O5 Mg4 O5 180.0 . 3_666
O10 Mg4 Mg1 113.69(5) 3_666 .
O10 Mg4 Mg1 66.31(5) . .
O12 Mg4 Mg1 72.05(5) . .
O12 Mg4 Mg1 107.95(5) 3_666 .
O5 Mg4 Mg1 32.39(5) . .
O5 Mg4 Mg1 147.61(5) 3_666 .
O10 Mg4 Mg1 113.69(5) . 3_666
O12 Mg4 Mg1 107.95(5) . 3_666
O5 Mg4 Mg1 147.61(5) . 3_666
Mg1 Mg4 Mg1 179.999(1) . 3_666
C1 O1 Mg3 126.44(15) . 2_556
C1 O1 Mg1 131.84(15) . .
Mg3 O1 Mg1 99.92(7) 2_556 .
C1 O2 Mg2 135.87(16) . .
C2 O3 Mg3 127.13(15) . .
C2 O3 Mg1 133.26(15) . .
Mg3 O3 Mg1 97.93(7) . .
C2 O4 Mg2 135.00(16) . .
C3 O5 Mg1 126.37(15) . .
C3 O5 Mg4 119.03(14) . .
Mg1 O5 Mg4 114.58(8) . .
C3 O6 Mg3 132.71(16) . .
C4 O7 Mg3 128.51(15) 2_556 .
C4 O7 Mg1 131.25(15) 2_556 .
Mg3 O7 Mg1 97.61(7) . .
C4 O8 Mg3 128.51(16) . .
C5 O9 Mg1 125.83(15) . .
C5 O9 Mg2 117.82(14) . .
Mg1 O9 Mg2 116.30(8) . .
C5 O10 Mg4 142.11(16) . .
C6 O11 Mg1 134.04(15) . .
C6 O11 Mg3 127.09(15) . 2_556
Mg1 O11 Mg3 98.01(7) . 2_556
C6 O12 Mg4 135.37(16) . .
O2 C1 O1 125.3(2) . .
O2 C1 H1 117.3 . .
O1 C1 H1 117.3 . .
O4 C2 O3 125.9(2) . .
O4 C2 H2 117.1 . .
O3 C2 H2 117.1 . .
O6 C3 O5 126.2(2) . .
O6 C3 H3 116.9 . .
O5 C3 H3 116.9 . .
O8 C4 O7 125.7(2) . 2_546
O8 C4 H4 117.2 . .
O7 C4 H4 117.2 2_546 .
O10 C5 O9 125.8(2) . .
O10 C5 H5 117.1 . .
O9 C5 H5 117.1 . .
O12 C6 O11 125.8(2) . .
O12 C6 H6 117.1 . .
O11 C6 H6 117.1 . .
C2S C1S O1S 115.7(17) . .
C2S C1S H1S1 108.4 . .
O1S C1S H1S1 108.4 . .
C2S C1S H1S2 108.4 . .
O1S C1S H1S2 108.4 . .
H1S1 C1S H1S2 107.4 . .
C1X O1X H1X 109.5 . .
C2X C1X O1X 129(2) . .
C2X C1X H1X1 105.1 . .
O1X C1X H1X1 105.1 . .
C2X C1X H1X2 105.1 . .
O1X C1X H1X2 105.1 . .
H1X1 C1X H1X2 105.9 . .
C1X C2X H2X1 109.5 . .
C1X C2X H2X2 109.5 . .
H2X1 C2X H2X2 109.5 . .
C1X C2X H2X3 109.5 . .
H2X1 C2X H2X3 109.5 . .
H2X2 C2X H2X3 109.5 . .

loop_
_geom_bond_atom_site_label_1
_geom_bond_atom_site_label_2
_geom_bond_distance
_geom_bond_site_symmetry_2
Mg1 O9 2.0565(17) .
Mg1 O5 2.0725(17) .
Mg1 O1 2.0810(17) .
Mg1 O11 2.0834(18) .
Mg1 O7 2.0890(18) .
Mg1 O3 2.0929(18) .
Mg1 Mg3 3.1429(11) .
Mg1 Mg3 3.1653(11) 2_556
Mg1 Mg4 3.5182(7) .
Mg1 Mg2 3.5433(7) .
Mg2 O4 2.0421(17) 3_566
Mg2 O4 2.0421(17) .
Mg2 O2 2.0508(17) .
Mg2 O2 2.0508(17) 3_566
Mg2 O9 2.1148(15) 3_566
Mg2 O9 2.1148(16) .
Mg2 Mg1 3.5432(7) 3_566
Mg3 O6 2.0239(18) .
Mg3 O8 2.0246(19) .
Mg3 O1 2.0533(18) 2_546
Mg3 O3 2.0734(18) .
Mg3 O7 2.0877(18) .
Mg3 O11 2.1103(18) 2_546
Mg3 Mg1 3.1654(11) 2_546
Mg4 O10 2.0404(17) 3_666
Mg4 O10 2.0404(17) .
Mg4 O12 2.0469(18) .
Mg4 O12 2.0470(18) 3_666
Mg4 O5 2.1086(16) .
Mg4 O5 2.1086(16) 3_666
Mg4 Mg1 3.5182(7) 3_666
O1 C1 1.270(3) .
O1 Mg3 2.0532(18) 2_556
O2 C1 1.234(3) .
O3 C2 1.278(3) .
O4 C2 1.232(3) .
O5 C3 1.275(3) .
O6 C3 1.233(3) .
O7 C4 1.273(3) 2_556
O8 C4 1.240(3) .
O9 C5 1.275(3) .
O10 C5 1.234(3) .
O11 C6 1.271(3) .
O11 Mg3 2.1103(18) 2_556
O12 C6 1.236(3) .
C1 H1 0.9500 .
C2 H2 0.9500 .
C3 H3 0.9500 .
C4 O7 1.273(3) 2_546
C4 H4 0.9500 .
C5 H5 0.9500 .
C6 H6 0.9500 .
O1S C1S 1.435(13) .
O1S H1S 0.8400 .
C1S C2S 1.14(2) .
C1S H1S1 0.9900 .
C1S H1S2 0.9900 .
C2S H2S1 0.9800 .
C2S H2S2 0.9800 .
C2S H2S3 0.9800 .
O1X C1X 1.43(2) .
O1X H1X 0.8400 .
C1X C2X 1.40(3) .
C1X H1X1 0.9900 .
C1X H1X2 0.9900 .
C2X H2X1 0.9800 .
C2X H2X2 0.9800 .
C2X H2X3 0.9800 .
